data_1536609
loop_
_publ_author_name
'Kim Kee-Chan'
'Gaunt, A.'
'Pope, M.T.'

_publ_section_title
;
 New heteropolytungstates incorporating dioxouranium(VI). Derivatives of
 alpha-(Si W9 O34)(10-), alpha-(As W9 O33)(9-), gamma-(Si W10 O36)(8-) and
 (As4 W40 O140)(28-)
;
_journal_name_full 'Journal of Cluster Science'
_journal_page_first 423
_journal_page_last 436
_journal_volume 13
_journal_year 2002
_chemical_formula_sum 'As3 O147 U3 W26'
_chemical_name_systematic '(N H4)17 ((U O2)3 (H2 O)4 (As3 W26 O94)) (H2 O)43'
_space_group_IT_number 62
_symmetry_space_group_name_Hall '-P 2ac 2n'
_symmetry_space_group_name_H-M 'P n m a'
_cell_angle_alpha 90
_cell_angle_beta 90
_cell_angle_gamma 90
_cell_formula_units_Z 4
_cell_length_a 40.1747
_cell_length_b 18.2584
_cell_length_c 18.0817
_cell_volume 13263.392
_citation_journal_id_ASTM JCSCEB
_cod_data_source_file KimKee-Chan_JCSCEB_2002_776.cif
_cod_data_source_block As3O147U3W26
_cod_original_cell_volume 13263.39
_cod_database_code 1536609

loop_
_symmetry_equiv_pos_as_xyz
x,y,z
-x+1/2,-y,z+1/2
x+1/2,-y+1/2,-z+1/2
-x,y+1/2,-z
-x,-y,-z
x-1/2,y,-z-1/2
-x-1/2,y-1/2,z-1/2
x,-y-1/2,z

loop_
_atom_site_label
_atom_site_type_symbol
_atom_site_fract_x
_atom_site_fract_y
_atom_site_fract_z
_atom_site_occupancy
_atom_site_U_iso_or_equiv
O26 O-2 0.0043 0.676 0.0694 1 0.0
O30 O-2 0.1786 0.4844 0.8161 1 0.0
O86 O-2 0.2852 0.683 0.726 1 0.0
O44 O-2 0.1034 0.4517 0.4395 1 0.0
O24 O-2 0.1164 0.75 0.1758 1 0.0
O57 O-2 0.2382 0.75 0.4143 1 0.0
O5 O-2 0.1743 0.5797 0.5531 1 0.0
O55 O-2 0.1646 0.75 0.5674 1 0.0
O85 O-2 0.1342 0.25 0.3 1 0.0
O59 O-2 -0.0231 0.463 0.8555 1 0.0
O1 O-2 0.108 0.677 0.03 1 0.0
O37 O-2 0.2254 0.3291 0.6286 1 0.0
O2 O-2 0.0504 0.75 0.0022 1 0.0
O34 O-2 0.226 0.4529 0.7181 1 0.0
O61 O-2 0.3275 0.5778 0.4647 1 0.0
O21 O-2 0.0484 0.5918 0 1 0.0
O75 O-2 0.1693 0.25 0.955 1 0.0
O56 O-2 0.179 0.6774 0.4402 1 0.0
O16 O-2 0.1397 0.5585 0.0019 1 0.0
O81 O-2 0.0493 0.75 0.328 1 0.0
O7 O-2 0.0784 0.6586 0.7449 1 0.0
O43 O-2 0.1424 0.3262 0.4388 1 0.0
W3 W+6 0.09263 0.55811 0.9984 1 0.0
O71 O-2 0.0495 0.25 0.534 1 0.0
O64 O-2 0.1001 0.75 0.6243 1 0.0
O41 O-2 0.1005 0.3636 0.5571 1 0.0
W11 W+6 0.08438 0.54963 0.48349 1 0.0
O38 O-2 0.1721 0.3687 0.7207 1 0.0
O53 O-2 0.2257 0.6775 0.548 1 0.0
O66 O-2 0.05 0.3496 0.4099 1 0.0
W14 W+6 0.19574 0.75 0.50283 1 0.0
O15 O-2 0.2043 0.617 0.028 1 0.0
O36 O-2 0.182 0.6303 0.7776 1 0.0
O42 O-2 0.0654 0.5125 0.6823 1 0.0
W2 W+6 0.16414 0.64943 0.01959 1 0.0
O76 O-2 0.2063 0.5424 0.1869 1 0.0
O51 O-2 0.1259 0.5854 0.4429 1 0.0
O33 O-2 0.2406 0.5611 0.8166 1 0.0
O27 O-2 -0.0093 0.75 0.9462 1 0.0
O67 O-2 0.1248 0.25 0.6671 1 0.0
W9 W+6 0.07595 0.43485 0.62764 1 0.0
O78 O-2 -0.0608 0.6551 0.1151 1 0.0
As1 As+3 0.09275 0.75 0.97135 1 0.0
O63 O-2 0.2349 0.3861 0.4511 1 0.0
O40 O-2 0.0449 0.3728 0.6469 1 0.0
O60 O-2 -0.0019 0.5392 0.5907 1 0.0
O6 O-2 0.0464 0.5012 0.8388 1 0.0
O70 O-2 0.0203 0.6094 0.2878 1 0.0
O83 O-2 0.0217 0.696 0.588 1 0.0
O32 O-2 0.1146 0.5221 0.7809 1 0.0
O54 O-2 0.2211 0.4726 0.5769 1 0.0
O58 O-2 0.2055 0.25 0.4883 1 0.0
O62 O-2 0.2662 0.6202 0.3713 1 0.0
O46 O-2 0.0561 0.5641 0.4121 1 0.0
O20 O-2 0.093 0.5593 0.1056 1 0.0
W1 W+6 0.10628 0.64885 0.15704 1 0.0
O10 O-2 0.1378 0.75 0.7848 1 0.0
O49 O-2 0.1776 0.5688 0.3364 1 0.0
U2 U+6 0.17725 0.75 0.82406 1 0.0
O12 O-2 0.1076 0.6169 0.2476 1 0.0
O4 O-2 0.1189 0.5011 0.5711 1 0.0
O13 O-2 0.1505 0.6349 0.1261 1 0.0
O29 O-2 0.1292 0.3842 0.8421 1 0.0
O25 O-2 -0.0187 0.5988 0.9494 1 0.0
As2 As+3 0.1437 0.56703 0.62193 1 0.0
O31 O-2 0.11 0.405 0.6939 1 0.0
O3 O-2 0.1669 0.5029 0.6792 1 0.0
O39 O-2 0.1676 0.3862 0.5711 1 0.0
O35 O-2 0.2244 0.5883 0.6677 1 0.0
O45 O-2 0.1669 0.471 0.449 1 0.0
O72 O-2 0.3061 0.75 0.3112 1 0.0
O17 O-2 0.17 0.75 0.0475 1 0.0
W12 W+6 0.17241 0.56931 0.43153 1 0.0
W5 W+6 0.01381 0.65739 0.96071 1 0.0
O11 O-2 0.2091 0.75 0.7035 1 0.0
O74 O-2 0.0611 0.25 0.306 1 0.0
O48 O-2 0.0776 0.6264 0.5424 1 0.0
O14 O-2 0.061 0.6801 0.1481 1 0.0
W13 W+6 0.2295 0.5741 0.56375 1 0.0
W7 W+6 0.20653 0.54924 0.76008 1 0.0
O50 O-2 0.2185 0.5619 0.4599 1 0.0
O9 O-2 0.2178 0.75 0.8589 1 0.0
O68 O-2 0.1113 0.75 0.398 1 0.0
O28 O-2 0.0332 0.6575 0.8697 1 0.0
O80 O-2 0.1708 0.75 0.29 1 0.0
O47 O-2 0.0571 0.4795 0.5401 1 0.0
O79 O-2 0.0042 0.75 0.737 1 0.0
O65 O-2 0.2883 0.75 0.5731 1 0.0
O69 O-2 0.1081 0.4676 0.2858 1 0.0
W10 W+6 0.13442 0.39975 0.496 1 0.0
O23 O-2 0.0046 0.75 0.2005 1 0.0
O8 O-2 0.0088 0.5922 0.7325 1 0.0
W6 W+6 0.13979 0.44037 0.77047 1 0.0
O82 O-2 0.2879 0.25 0.675 1 0.0
O52 O-2 0.272 0.5711 0.5587 1 0.0
O84 O-2 -0.084 0.659 0.909 1 0.0
W8 W+6 0.20061 0.40264 0.64575 1 0.0
U1 U+6 0.06389 0.57926 0.79305 1 0.0
O77 O-2 -0.0705 0.75 0.239 1 0.0
O19 O-2 0.0878 0.4657 0.9826 1 0.0
O73 O-2 -0.0547 0.5918 0.7871 1 0.0
O22 O-2 0.0952 0.5981 0.9017 1 0.0
O18 O-2 0.1607 0.6741 0.923 1 0.0
W4 W+6 0.02714 0.75 0.12311 1 0.0
